data_2236864
loop_
_publ_author_name
'Garudachari, B.'
'Islor, Arun M.'
'Vijesh, A. M.'
'Gerber, Thomas'
'Hosten, Eric'
'Betz, Richard'

_publ_section_title
;
 Ethyl
 3-(2-ethoxy-2-oxoethoxy)-6-(trifluoromethyl)furo[3,2-<i>c</i>]quinoline-2-carboxylate
;
_journal_coeditor_code FJ2605
_journal_issue 12
_journal_name_full 'Acta Crystallographica Section E'
_journal_page_first o3389
_journal_page_last o3390
_journal_paper_doi 10.1107/S1600536812046843
_journal_volume 68
_journal_year 2012
_chemical_formula_iupac 'C19 H16 F3 N O6'
_chemical_formula_moiety 'C19 H16 F3 N O6'
_chemical_formula_sum 'C19 H16 F3 N O6'
_chemical_formula_weight 411.33
_chemical_melting_point_gt 400
_chemical_melting_point_lt 398
_chemical_name_systematic 'Ethyl 3-(2-ethoxy-2-oxoethoxy)-6-(trifluoromethyl)furo[3,2-<i>c</i>]quinoline-2-carboxylate'
_space_group_IT_number 2
_symmetry_cell_setting triclinic
_symmetry_space_group_name_Hall '-P 1'
_symmetry_space_group_name_H-M 'P -1'
_atom_sites_solution_hydrogens geom
_atom_sites_solution_primary direct
_atom_sites_solution_secondary difmap
_audit_creation_method SHELXL-97
_cell_angle_alpha 102.8950(10)
_cell_angle_beta 97.098(2)
_cell_angle_gamma 116.0350(10)
_cell_formula_units_Z 2
_cell_length_a 8.9167(3)
_cell_length_b 8.9223(3)
_cell_length_c 13.4125(5)
_cell_measurement_reflns_used 9936
_cell_measurement_temperature 200(2)
_cell_measurement_theta_max 28.46
_cell_measurement_theta_min 2.67
_cell_volume 904.22(6)
_computing_cell_refinement 'SAINT (Bruker, 2010)'
_computing_data_collection 'APEX2 (Bruker, 2010)'
_computing_data_reduction 'SAINT (Bruker, 2010)'
_computing_molecular_graphics 'ORTEP-3 (Farrugia, 2012) and Mercury (Macrae <i>et al.</i>, 2008)'
_computing_publication_material 'SHELXL97 (Sheldrick, 2008) and PLATON (Spek, 2009)'
_computing_structure_refinement 'SHELXL97 (Sheldrick, 2008)'
_computing_structure_solution 'SHELXS97 (Sheldrick, 2008)'
_diffrn_ambient_temperature 200(2)
_diffrn_measured_fraction_theta_full 0.983
_diffrn_measured_fraction_theta_max 0.983
_diffrn_measurement_device_type 'Bruker APEXII CCD'
_diffrn_measurement_method '\f and \w scans'
_diffrn_radiation_monochromator graphite
_diffrn_radiation_source 'fine-focus sealed tube'
_diffrn_radiation_type MoK\a
_diffrn_radiation_wavelength 0.71073
_diffrn_reflns_av_R_equivalents 0.0135
_diffrn_reflns_av_sigmaI/netI 0.0108
_diffrn_reflns_limit_h_max 11
_diffrn_reflns_limit_h_min -11
_diffrn_reflns_limit_k_max 11
_diffrn_reflns_limit_k_min -10
_diffrn_reflns_limit_l_max 17
_diffrn_reflns_limit_l_min -17
_diffrn_reflns_number 19743
_diffrn_reflns_theta_full 28.49
_diffrn_reflns_theta_max 28.49
_diffrn_reflns_theta_min 2.67
_exptl_absorpt_coefficient_mu 0.132
_exptl_absorpt_correction_T_max 0.9804
_exptl_absorpt_correction_T_min 0.9177
_exptl_absorpt_correction_type multi-scan
_exptl_absorpt_process_details '(SADABS; Bruker, 2008)'
_exptl_crystal_colour colourless
_exptl_crystal_density_diffrn 1.511
_exptl_crystal_density_method 'not measured'
_exptl_crystal_description block
_exptl_crystal_F_000 424
_exptl_crystal_size_max 0.56
_exptl_crystal_size_mid 0.38
_exptl_crystal_size_min 0.15
_refine_diff_density_max 0.325
_refine_diff_density_min -0.205
_refine_ls_extinction_method none
_refine_ls_goodness_of_fit_ref 1.042
_refine_ls_hydrogen_treatment constr
_refine_ls_matrix_type full
_refine_ls_number_parameters 264
_refine_ls_number_reflns 4499
_refine_ls_number_restraints 0
_refine_ls_restrained_S_all 1.042
_refine_ls_R_factor_all 0.0378
_refine_ls_R_factor_gt 0.0336
_refine_ls_shift/su_max 0.000
_refine_ls_shift/su_mean 0.000
_refine_ls_structure_factor_coef Fsqd
_refine_ls_weighting_details 'calc w=1/[\s^2^(Fo^2^)+(0.0475P)^2^+0.2384P] where P=(Fo^2^+2Fc^2^)/3'
_refine_ls_weighting_scheme calc
_refine_ls_wR_factor_gt 0.0914
_refine_ls_wR_factor_ref 0.0960
_reflns_number_gt 4019
_reflns_number_total 4499
_reflns_threshold_expression I>2sigma(I)
_cod_data_source_file fj2605.cif
_cod_data_source_block I
_cod_original_cell_volume 904.22(5)
_cod_database_code 2236864
_cod_database_fobs_code 2236864

loop_
_symmetry_equiv_pos_as_xyz
'x, y, z'
'-x, -y, -z'

loop_
_atom_site_type_symbol
_atom_site_label
_atom_site_fract_x
_atom_site_fract_y
_atom_site_fract_z
_atom_site_U_iso_or_equiv
_atom_site_adp_type
_atom_site_calc_flag
_atom_site_refinement_flags
_atom_site_occupancy
_atom_site_symmetry_multiplicity
F F1 0.11127(9) -0.15513(9) -0.26381(6) 0.04187(17) Uani d . 1 1
F F2 -0.02108(11) -0.07488(11) -0.36753(6) 0.04779(19) Uani d . 1 1
F F3 -0.14712(10) -0.33572(10) -0.35590(6) 0.0530(2) Uani d . 1 1
O O1 -0.01551(9) 0.36022(10) 0.09774(6) 0.02896(16) Uani d . 1 1
O O2 0.39515(10) 0.69558(10) 0.08994(6) 0.03272(17) Uani d . 1 1
O O3 0.52925(10) 0.64136(10) 0.26519(6) 0.03546(18) Uani d . 1 1
O O4 0.61251(10) 0.91813(10) 0.36366(6) 0.03402(17) Uani d . 1 1
O O5 0.21017(12) 0.77916(13) 0.29209(8) 0.0532(3) Uani d . 1 1
O O6 -0.03854(11) 0.53320(11) 0.26364(6) 0.03750(19) Uani d . 1 1
N N1 0.14170(11) 0.17822(11) -0.15495(7) 0.02913(18) Uani d . 1 1
C C1 -0.01414(12) 0.06686(13) -0.14013(8) 0.0267(2) Uani d . 1 1
C C2 -0.08456(13) 0.11463(13) -0.05685(8) 0.0274(2) Uani d . 1 1
C C3 -0.24555(14) -0.00514(15) -0.04615(9) 0.0329(2) Uani d . 1 1
H H3 -0.2910 0.0290 0.0098 0.040 Uiso calc R 1 1
C C4 -0.33531(14) -0.17029(15) -0.11687(10) 0.0375(2) Uani d . 1 1
H H4 -0.4439 -0.2511 -0.1102 0.045 Uiso calc R 1 1
C C5 -0.26790(14) -0.22145(14) -0.19950(9) 0.0352(2) Uani d . 1 1
H H5 -0.3314 -0.3369 -0.2480 0.042 Uiso calc R 1 1
C C6 -0.11170(13) -0.10699(13) -0.21111(8) 0.0300(2) Uani d . 1 1
C C7 -0.04134(15) -0.16644(14) -0.29876(9) 0.0355(2) Uani d . 1 1
C C8 0.23213(13) 0.33840(13) -0.08870(8) 0.0278(2) Uani d . 1 1
H H8 0.3388 0.4156 -0.0994 0.033 Uiso calc R 1 1
C C9 0.17610(12) 0.39984(13) -0.00194(7) 0.02619(19) Uani d . 1 1
C C10 0.02059(12) 0.28672(13) 0.01161(7) 0.02626(19) Uani d . 1 1
C C11 0.12332(13) 0.53029(13) 0.14338(8) 0.0285(2) Uani d . 1 1
C C12 0.24320(13) 0.55879(13) 0.08426(8) 0.0270(2) Uani d . 1 1
C C13 0.48632(14) 0.84001(13) 0.18518(8) 0.0311(2) Uani d . 1 1
H H13A 0.4109 0.8901 0.2052 0.037 Uiso calc R 1 1
H H13B 0.5887 0.9326 0.1728 0.037 Uiso calc R 1 1
C C14 0.54340(13) 0.78448(13) 0.27476(8) 0.0285(2) Uani d . 1 1
C C15 0.67733(15) 0.88722(16) 0.45808(9) 0.0390(3) Uani d . 1 1
H H15A 0.7590 1.0013 0.5120 0.047 Uiso calc R 1 1
H H15B 0.7409 0.8220 0.4400 0.047 Uiso calc R 1 1
C C16 0.53376(19) 0.7847(2) 0.50341(11) 0.0505(3) Uani d . 1 1
H H16A 0.4600 0.6665 0.4534 0.076 Uiso calc R 1 1
H H16B 0.4650 0.8444 0.5162 0.076 Uiso calc R 1 1
H H16C 0.5826 0.7762 0.5702 0.076 Uiso calc R 1 1
C C17 0.10712(14) 0.63031(14) 0.24067(9) 0.0321(2) Uani d . 1 1
C C18 -0.06969(18) 0.61382(17) 0.35973(10) 0.0453(3) Uani d . 1 1
H H18A -0.0846 0.7152 0.3533 0.054 Uiso calc R 1 1
H H18B 0.0287 0.6556 0.4209 0.054 Uiso calc R 1 1
C C19 -0.23018(19) 0.47652(19) 0.37435(11) 0.0494(3) Uani d . 1 1
H H19A -0.3256 0.4339 0.3123 0.074 Uiso calc R 1 1
H H19B -0.2579 0.5268 0.4376 0.074 Uiso calc R 1 1
H H19C -0.2125 0.3787 0.3827 0.074 Uiso calc R 1 1

loop_
_atom_site_aniso_label
_atom_site_aniso_U_11
_atom_site_aniso_U_22
_atom_site_aniso_U_33
_atom_site_aniso_U_12
_atom_site_aniso_U_13
_atom_site_aniso_U_23
F1 0.0383(4) 0.0366(4) 0.0466(4) 0.0170(3) 0.0099(3) 0.0082(3)
F2 0.0582(5) 0.0521(4) 0.0312(3) 0.0230(4) 0.0127(3) 0.0165(3)
F3 0.0485(4) 0.0340(4) 0.0471(4) 0.0056(3) 0.0067(3) -0.0071(3)
O1 0.0267(3) 0.0310(4) 0.0284(3) 0.0128(3) 0.0085(3) 0.0095(3)
O2 0.0293(4) 0.0297(4) 0.0281(4) 0.0060(3) 0.0072(3) 0.0066(3)
O3 0.0373(4) 0.0289(4) 0.0383(4) 0.0147(3) 0.0084(3) 0.0102(3)
O4 0.0367(4) 0.0296(4) 0.0287(4) 0.0124(3) 0.0053(3) 0.0054(3)
O5 0.0430(5) 0.0424(5) 0.0519(5) 0.0087(4) 0.0200(4) -0.0047(4)
O6 0.0389(4) 0.0354(4) 0.0370(4) 0.0163(3) 0.0186(3) 0.0079(3)
N1 0.0281(4) 0.0280(4) 0.0265(4) 0.0092(3) 0.0070(3) 0.0089(3)
C1 0.0255(4) 0.0264(4) 0.0255(4) 0.0095(4) 0.0036(4) 0.0110(4)
C2 0.0252(4) 0.0287(5) 0.0271(5) 0.0108(4) 0.0044(4) 0.0121(4)
C3 0.0274(5) 0.0362(5) 0.0352(5) 0.0123(4) 0.0092(4) 0.0168(4)
C4 0.0270(5) 0.0346(5) 0.0442(6) 0.0066(4) 0.0076(4) 0.0186(5)
C5 0.0309(5) 0.0275(5) 0.0371(5) 0.0071(4) 0.0014(4) 0.0109(4)
C6 0.0295(5) 0.0276(5) 0.0278(5) 0.0103(4) 0.0021(4) 0.0095(4)
C7 0.0357(5) 0.0278(5) 0.0312(5) 0.0084(4) 0.0040(4) 0.0050(4)
C8 0.0253(4) 0.0282(5) 0.0263(4) 0.0092(4) 0.0072(4) 0.0095(4)
C9 0.0253(4) 0.0273(4) 0.0243(4) 0.0112(4) 0.0041(3) 0.0093(4)
C10 0.0255(4) 0.0304(5) 0.0242(4) 0.0135(4) 0.0062(3) 0.0110(4)
C11 0.0269(5) 0.0289(5) 0.0285(5) 0.0128(4) 0.0059(4) 0.0088(4)
C12 0.0261(4) 0.0279(5) 0.0258(4) 0.0121(4) 0.0049(4) 0.0092(4)
C13 0.0303(5) 0.0251(5) 0.0305(5) 0.0086(4) 0.0052(4) 0.0068(4)
C14 0.0237(4) 0.0270(5) 0.0302(5) 0.0087(4) 0.0082(4) 0.0075(4)
C15 0.0365(6) 0.0431(6) 0.0296(5) 0.0149(5) 0.0037(4) 0.0088(4)
C16 0.0531(8) 0.0612(8) 0.0414(7) 0.0262(7) 0.0187(6) 0.0230(6)
C17 0.0314(5) 0.0347(5) 0.0329(5) 0.0178(4) 0.0100(4) 0.0100(4)
C18 0.0492(7) 0.0425(6) 0.0410(6) 0.0199(6) 0.0236(5) 0.0055(5)
C19 0.0513(7) 0.0509(7) 0.0476(7) 0.0230(6) 0.0267(6) 0.0139(6)

loop_
_atom_type_symbol
_atom_type_description
_atom_type_scat_dispersion_real
_atom_type_scat_dispersion_imag
_atom_type_scat_source
C C 0.0033 0.0016 'International Tables Vol C Tables 4.2.6.8 and 6.1.1.4'
H H 0.0000 0.0000 'International Tables Vol C Tables 4.2.6.8 and 6.1.1.4'
F F 0.0171 0.0103 'International Tables Vol C Tables 4.2.6.8 and 6.1.1.4'
N N 0.0061 0.0033 'International Tables Vol C Tables 4.2.6.8 and 6.1.1.4'
O O 0.0106 0.0060 'International Tables Vol C Tables 4.2.6.8 and 6.1.1.4'

loop_
_geom_angle_atom_site_label_1
_geom_angle_atom_site_label_2
_geom_angle_atom_site_label_3
_geom_angle
C10 O1 C11 106.31(8)
C12 O2 C13 120.56(8)
C14 O4 C15 116.50(9)
C17 O6 C18 116.38(9)
C8 N1 C1 118.85(9)
N1 C1 C2 123.90(9)
N1 C1 C6 119.02(9)
C2 C1 C6 117.07(9)
C10 C2 C3 124.76(10)
C10 C2 C1 113.96(9)
C3 C2 C1 121.27(9)
C4 C3 C2 119.53(10)
C4 C3 H3 120.2
C2 C3 H3 120.2
C3 C4 C5 120.36(10)
C3 C4 H4 119.8
C5 C4 H4 119.8
C6 C5 C4 120.94(10)
C6 C5 H5 119.5
C4 C5 H5 119.5
C5 C6 C1 120.81(10)
C5 C6 C7 119.75(10)
C1 C6 C7 119.43(9)
F1 C7 F2 106.89(9)
F1 C7 F3 105.90(9)
F2 C7 F3 106.11(9)
F1 C7 C6 112.95(9)
F2 C7 C6 112.93(10)
F3 C7 C6 111.55(9)
N1 C8 C9 122.26(9)
N1 C8 H8 118.9
C9 C8 H8 118.9
C10 C9 C8 118.01(9)
C10 C9 C12 105.74(9)
C8 C9 C12 136.23(9)
O1 C10 C9 111.91(9)
O1 C10 C2 125.07(9)
C9 C10 C2 123.01(9)
C12 C11 O1 109.64(9)
C12 C11 C17 136.46(10)
O1 C11 C17 113.88(9)
O2 C12 C11 134.90(10)
O2 C12 C9 118.69(9)
C11 C12 C9 106.39(9)
O2 C13 C14 111.56(8)
O2 C13 H13A 109.3
C14 C13 H13A 109.3
O2 C13 H13B 109.3
C14 C13 H13B 109.3
H13A C13 H13B 108.0
O3 C14 O4 126.09(10)
O3 C14 C13 124.44(9)
O4 C14 C13 109.47(9)
O4 C15 C16 111.75(10)
O4 C15 H15A 109.3
C16 C15 H15A 109.3
O4 C15 H15B 109.3
C16 C15 H15B 109.3
H15A C15 H15B 107.9
C15 C16 H16A 109.5
C15 C16 H16B 109.5
H16A C16 H16B 109.5
C15 C16 H16C 109.5
H16A C16 H16C 109.5
H16B C16 H16C 109.5
O5 C17 O6 124.62(10)
O5 C17 C11 125.11(10)
O6 C17 C11 110.27(9)
O6 C18 C19 106.84(10)
O6 C18 H18A 110.4
C19 C18 H18A 110.4
O6 C18 H18B 110.4
C19 C18 H18B 110.4
H18A C18 H18B 108.6
C18 C19 H19A 109.5
C18 C19 H19B 109.5
H19A C19 H19B 109.5
C18 C19 H19C 109.5
H19A C19 H19C 109.5
H19B C19 H19C 109.5

loop_
_geom_bond_atom_site_label_1
_geom_bond_atom_site_label_2
_geom_bond_distance
F1 C7 1.3350(14)
F2 C7 1.3412(13)
F3 C7 1.3462(12)
O1 C10 1.3444(12)
O1 C11 1.3996(12)
O2 C12 1.3463(12)
O2 C13 1.4291(12)
O3 C14 1.2019(13)
O4 C14 1.3275(12)
O4 C15 1.4591(14)
O5 C17 1.2029(14)
O6 C17 1.3277(13)
O6 C18 1.4511(13)
N1 C8 1.3140(13)
N1 C1 1.3791(13)
C1 C2 1.4211(14)
C1 C6 1.4215(14)
C2 C10 1.4050(14)
C2 C3 1.4128(14)
C3 C4 1.3655(16)
C3 H3 0.9500
C4 C5 1.4063(17)
C4 H4 0.9500
C5 C6 1.3722(15)
C5 H5 0.9500
C6 C7 1.5011(16)
C8 C9 1.4155(14)
C8 H8 0.9500
C9 C10 1.3748(13)
C9 C12 1.4347(14)
C11 C12 1.3772(14)
C11 C17 1.4698(14)
C13 C14 1.5113(15)
C13 H13A 0.9900
C13 H13B 0.9900
C15 C16 1.5028(18)
C15 H15A 0.9900
C15 H15B 0.9900
C16 H16A 0.9800
C16 H16B 0.9800
C16 H16C 0.9800
C18 C19 1.4915(18)
C18 H18A 0.9900
C18 H18B 0.9900
C19 H19A 0.9800
C19 H19B 0.9800
C19 H19C 0.9800

loop_
_geom_hbond_atom_site_label_D
_geom_hbond_atom_site_label_H
_geom_hbond_atom_site_label_A
_geom_hbond_site_symmetry_A
_geom_hbond_distance_DH
_geom_hbond_distance_HA
_geom_hbond_distance_DA
_geom_hbond_angle_DHA
C5 H5 O3 2 0.95 2.44 3.2556(13) 144
C13 H13B F1 2_665 0.99 2.46 3.2829(12) 141

loop_
_geom_torsion_atom_site_label_1
_geom_torsion_atom_site_label_2
_geom_torsion_atom_site_label_3
_geom_torsion_atom_site_label_4
_geom_torsion
C8 N1 C1 C2 0.10(15)
C8 N1 C1 C6 -179.49(9)
N1 C1 C2 C10 -1.04(14)
C6 C1 C2 C10 178.55(8)
N1 C1 C2 C3 179.63(9)
C6 C1 C2 C3 -0.77(14)
C10 C2 C3 C4 -179.03(10)
C1 C2 C3 C4 0.21(15)
C2 C3 C4 C5 0.33(16)
C3 C4 C5 C6 -0.28(17)
C4 C5 C6 C1 -0.32(16)
C4 C5 C6 C7 178.76(10)
N1 C1 C6 C5 -179.56(9)
C2 C1 C6 C5 0.82(15)
N1 C1 C6 C7 1.35(14)
C2 C1 C6 C7 -178.26(9)
C5 C6 C7 F1 -120.41(11)
C1 C6 C7 F1 58.69(13)
C5 C6 C7 F2 118.14(11)
C1 C6 C7 F2 -62.76(13)
C5 C6 C7 F3 -1.26(15)
C1 C6 C7 F3 177.84(9)
C1 N1 C8 C9 0.79(15)
N1 C8 C9 C10 -0.65(15)
N1 C8 C9 C12 177.51(10)
C11 O1 C10 C9 -0.10(11)
C11 O1 C10 C2 179.13(9)
C8 C9 C10 O1 178.82(8)
C12 C9 C10 O1 0.15(11)
C8 C9 C10 C2 -0.42(14)
C12 C9 C10 C2 -179.09(9)
C3 C2 C10 O1 1.34(16)
C1 C2 C10 O1 -177.96(9)
C3 C2 C10 C9 -179.52(9)
C1 C2 C10 C9 1.18(14)
C10 O1 C11 C12 0.00(11)
C10 O1 C11 C17 -179.01(8)
C13 O2 C12 C11 16.43(17)
C13 O2 C12 C9 -165.38(9)
O1 C11 C12 O2 178.43(10)
C17 C11 C12 O2 -2.9(2)
O1 C11 C12 C9 0.08(11)
C17 C11 C12 C9 178.78(12)
C10 C9 C12 O2 -178.80(8)
C8 C9 C12 O2 2.89(17)
C10 C9 C12 C11 -0.14(11)
C8 C9 C12 C11 -178.44(11)
C12 O2 C13 C14 64.30(12)
C15 O4 C14 O3 0.15(15)
C15 O4 C14 C13 -178.99(9)
O2 C13 C14 O3 6.79(14)
O2 C13 C14 O4 -174.05(8)
C14 O4 C15 C16 -78.05(13)
C18 O6 C17 O5 -1.97(18)
C18 O6 C17 C11 178.42(10)
C12 C11 C17 O5 2.2(2)
O1 C11 C17 O5 -179.15(11)
C12 C11 C17 O6 -178.20(11)
O1 C11 C17 O6 0.45(13)
C17 O6 C18 C19 -174.85(11)

loop_
_cod_related_entry_id
_cod_related_entry_database
_cod_related_entry_code
1 ChemSpider 30658213
